data_4300481
loop_
_publ_author_name
'Burchell, Tara J.'
'Puddephatt, Richard J.'

_publ_section_title
;
Self-Assembly of Homochiral and Heterochiral Silver(I) Coordination
Polymers and Networks
;
_journal_issue 2
_journal_name_full 'Inorganic Chemistry'
_journal_page_first 650
_journal_page_last 659
_journal_paper_doi 10.1021/ic051365t
_journal_volume 45
_journal_year 2006
_chemical_formula_sum 'C159 H144 Ag4 F12 N16 O26'
_chemical_formula_weight 3354.38
_space_group_IT_number 19
_symmetry_cell_setting orthorhombic
_symmetry_space_group_name_Hall 'P 2ac 2ab'
_symmetry_space_group_name_H-M 'P 21 21 21'
_cell_angle_alpha 90.00
_cell_angle_beta 90.00
_cell_angle_gamma 90.00
_cell_formula_units_Z 4
_cell_length_a 23.500(5)
_cell_length_b 23.828(5)
_cell_length_c 26.897(5)
_cell_measurement_temperature 150(2)
_cell_volume 15061(5)
_diffrn_ambient_temperature 150(2)
_exptl_crystal_density_diffrn 1.479
_cod_depositor_comments
;
The following automatic conversions were performed:
'_symmetry_cell_setting' value 'Orthorhombic' changed to 'orthorhombic'
according to '/home/saulius/struct/CIF-dictionaries/cif_core.dic'
dictionary named 'cif_core.dic' version 2.4.1 from 2010-06-29.

Automatic conversion script
Id: cif_fix_enum 1527 2010-12-29 10:47:43Z saulius 
;
_cod_database_code 4300481

loop_
_symmetry_equiv_pos_as_xyz
'x, y, z'
'-x+1/2, -y, z+1/2'
'-x, y+1/2, -z+1/2'
'x+1/2, -y+1/2, -z'

loop_
_atom_site_label
_atom_site_type_symbol
_atom_site_fract_x
_atom_site_fract_y
_atom_site_fract_z
_atom_site_U_iso_or_equiv
_atom_site_adp_type
_atom_site_occupancy
_atom_site_symmetry_multiplicity
_atom_site_calc_flag
_atom_site_refinement_flags
_atom_site_disorder_assembly
_atom_site_disorder_group
Ag1 Ag 0.20300(3) 1.36828(3) -0.53096(3) 0.0611(2) Uani 1 1 d . . .
Ag2 Ag 0.12509(3) 1.06919(3) -0.26157(3) 0.0584(2) Uani 1 1 d . . .
Ag3 Ag -0.11339(4) 1.37046(4) 0.12864(3) 0.0666(3) Uani 1 1 d . . .
Ag4 Ag 0.17045(4) 1.18992(4) -0.54173(3) 0.0715(3) Uani 1 1 d . . .
O150 O 0.0601(3) 1.2098(4) -0.4549(3) 0.083(2) Uani 1 1 d . . .
O151 O 0.0238(3) 1.2305(3) -0.3794(3) 0.065(2) Uani 1 1 d . . .
C150 C 0.0235(5) 1.2246(4) -0.4264(5) 0.067(3) Uani 1 1 d . . .
C151 C -0.0341(6) 1.2404(5) -0.4497(4) 0.084(4) Uani 1 1 d D . .
F101 F -0.0471(4) 1.2949(3) -0.4413(3) 0.125(3) Uani 1 1 d D . .
F102 F -0.0774(3) 1.2101(4) -0.4316(3) 0.112(3) Uani 1 1 d D . .
F103 F -0.0362(3) 1.2348(3) -0.4994(3) 0.096(2) Uani 1 1 d D . .
O250 O -0.2790(4) 1.2816(4) -0.0652(4) 0.112(3) Uani 1 1 d . . .
O251 O -0.2325(4) 1.3627(3) -0.0691(3) 0.081(2) Uani 1 1 d . . .
C250 C -0.2677(6) 1.3334(6) -0.0551(5) 0.073(3) Uani 1 1 d . . .
C251 C -0.3138(6) 1.3606(6) -0.0196(5) 0.099(5) Uani 1 1 d D . .
F201 F -0.3520(3) 1.3246(4) -0.0009(3) 0.118(3) Uani 1 1 d D . .
F202 F -0.2874(4) 1.3810(4) 0.0207(4) 0.157(4) Uani 1 1 d D . .
F203 F -0.3419(4) 1.4000(4) -0.0421(4) 0.169(5) Uani 1 1 d D . .
O350 O -0.1546(4) 1.4539(4) 0.1560(3) 0.106(3) Uani 1 1 d . . .
O351 O -0.2315(4) 1.4065(4) 0.1318(4) 0.109(3) Uani 1 1 d . . .
C350 C -0.2062(7) 1.4484(6) 0.1492(5) 0.087(4) Uani 1 1 d . A .
C351 C -0.2464(6) 1.4944(6) 0.1572(5) 0.107(5) Uani 1 1 d D . .
F301 F -0.2189(7) 1.5354(6) 0.1884(6) 0.123(5) Uiso 0.55 1 d PD A 1
F302 F -0.2517(9) 1.5264(8) 0.1169(6) 0.154(7) Uiso 0.55 1 d PD A 1
F303 F -0.2985(6) 1.4894(5) 0.1747(6) 0.088(4) Uiso 0.55 1 d PD A 1
F311 F -0.2796(6) 1.4878(6) 0.1967(5) 0.067(4) Uiso 0.45 1 d PD A 2
F312 F -0.2305(7) 1.5461(6) 0.1542(7) 0.093(5) Uiso 0.45 1 d PD A 2
F313 F -0.2881(9) 1.4913(9) 0.1191(7) 0.141(7) Uiso 0.45 1 d PD A 2
O450 O 0.1645(5) 1.2835(4) -0.5844(4) 0.111(3) Uani 1 1 d . . .
O451 O 0.1150(5) 1.3577(5) -0.5887(4) 0.135(4) Uani 1 1 d . . .
C450 C 0.1280(6) 1.3118(5) -0.6018(5) 0.077(3) Uani 1 1 d . . .
C451 C 0.0947(6) 1.2865(5) -0.6443(5) 0.093(4) Uani 1 1 d D . .
F401 F 0.0935(5) 1.3192(4) -0.6837(4) 0.154(4) Uani 1 1 d D . .
F402 F 0.0396(4) 1.2759(5) -0.6342(4) 0.160(4) Uani 1 1 d D . .
F403 F 0.1146(5) 1.2389(3) -0.6618(3) 0.146(4) Uani 1 1 d D . .
N101 N 0.2537(4) 1.3884(3) -0.5960(3) 0.055(2) Uani 1 1 d . . .
C101 C 0.2345(4) 1.4271(5) -0.6295(4) 0.059(3) Uani 1 1 d . . .
H10A H 0.1998 1.4464 -0.6236 0.071 Uiso 1 1 calc R . .
C102 C 0.2667(4) 1.4383(4) -0.6732(4) 0.050(3) Uani 1 1 d . . .
H10B H 0.2533 1.4654 -0.6962 0.060 Uiso 1 1 calc R . .
C103 C 0.3166(4) 1.4106(4) -0.6826(3) 0.043(2) Uani 1 1 d . . .
C104 C 0.3348(4) 1.3713(4) -0.6476(3) 0.044(2) Uani 1 1 d . . .
H10C H 0.3688 1.3507 -0.6532 0.053 Uiso 1 1 calc R . .
C105 C 0.3036(5) 1.3623(4) -0.6049(3) 0.058(3) Uani 1 1 d . . .
H10D H 0.3178 1.3366 -0.5808 0.070 Uiso 1 1 calc R . .
C106 C 0.3484(4) 1.4249(4) -0.7300(3) 0.045(2) Uani 1 1 d . . .
O101 O 0.3349(3) 1.4657(3) -0.7552(2) 0.0497(16) Uani 1 1 d . . .
N102 N 0.3920(3) 1.3896(3) -0.7410(3) 0.0429(18) Uani 1 1 d . . .
H10E H 0.3989 1.3613 -0.7209 0.051 Uiso 1 1 calc R . .
C107 C 0.4272(4) 1.3966(4) -0.7842(3) 0.037(2) Uani 1 1 d . . .
C108 C 0.4259(4) 1.3538(4) -0.8196(3) 0.047(2) Uani 1 1 d . . .
H10F H 0.4013 1.3225 -0.8152 0.057 Uiso 1 1 calc R . .
C109 C 0.4600(4) 1.3573(4) -0.8604(3) 0.040(2) Uani 1 1 d . . .
H10H H 0.4603 1.3274 -0.8838 0.048 Uiso 1 1 calc R . .
C110 C 0.4943(4) 1.4041(4) -0.8683(3) 0.042(2) Uani 1 1 d . . .
C111 C 0.5273(4) 1.4099(4) -0.9113(3) 0.047(2) Uani 1 1 d . . .
H11A H 0.5257 1.3811 -0.9357 0.057 Uiso 1 1 calc R . .
C112 C 0.5607(4) 1.4540(5) -0.9195(4) 0.056(3) Uani 1 1 d . . .
H11B H 0.5837 1.4554 -0.9485 0.067 Uiso 1 1 calc R . .
C113 C 0.5622(4) 1.4999(4) -0.8841(4) 0.058(3) Uani 1 1 d . . .
H11C H 0.5849 1.5322 -0.8902 0.070 Uiso 1 1 calc R . .
C114 C 0.5304(4) 1.4960(4) -0.8418(3) 0.048(2) Uani 1 1 d . . .
H11D H 0.5314 1.5258 -0.8184 0.058 Uiso 1 1 calc R . .
C115 C 0.4957(4) 1.4481(4) -0.8319(3) 0.038(2) Uani 1 1 d . . .
C116 C 0.4608(4) 1.4430(4) -0.7880(3) 0.041(2) Uani 1 1 d . . .
C117 C 0.4640(4) 1.4867(3) -0.7478(3) 0.037(2) Uani 1 1 d . . .
C118 C 0.4897(4) 1.4731(4) -0.7006(3) 0.040(2) Uani 1 1 d . . .
C119 C 0.5116(4) 1.4187(4) -0.6894(3) 0.047(2) Uani 1 1 d . . .
H11E H 0.5104 1.3902 -0.7142 0.056 Uiso 1 1 calc R . .
C120 C 0.5343(4) 1.4067(4) -0.6440(4) 0.054(3) Uani 1 1 d . . .
H12A H 0.5481 1.3701 -0.6372 0.065 Uiso 1 1 calc R . .
C121 C 0.5371(4) 1.4489(5) -0.6069(4) 0.056(3) Uani 1 1 d . . .
H12B H 0.5528 1.4407 -0.5752 0.067 Uiso 1 1 calc R . .
C122 C 0.5181(4) 1.4991(4) -0.6166(3) 0.046(2) Uani 1 1 d . . .
H12C H 0.5215 1.5269 -0.5915 0.056 Uiso 1 1 calc R . .
C123 C 0.4924(4) 1.5147(4) -0.6628(3) 0.040(2) Uani 1 1 d . . .
C124 C 0.4721(4) 1.5688(4) -0.6731(3) 0.044(2) Uani 1 1 d . . .
H12D H 0.4760 1.5976 -0.6489 0.053 Uiso 1 1 calc R . .
C125 C 0.4472(4) 1.5801(4) -0.7169(3) 0.046(2) Uani 1 1 d . . .
H12E H 0.4324 1.6165 -0.7229 0.055 Uiso 1 1 calc R . .
C126 C 0.4429(4) 1.5392(3) -0.7536(3) 0.038(2) Uani 1 1 d . . .
N103 N 0.4134(3) 1.5536(3) -0.7977(3) 0.0434(19) Uani 1 1 d . . .
H10I H 0.3852 1.5321 -0.8078 0.052 Uiso 1 1 calc R . .
C127 C 0.4274(4) 1.5997(4) -0.8249(4) 0.050(3) Uani 1 1 d . . .
O102 O 0.4699(3) 1.6287(3) -0.8153(2) 0.0596(18) Uani 1 1 d . . .
C128 C 0.3916(4) 1.6125(3) -0.8691(3) 0.043(2) Uani 1 1 d . . .
C129 C 0.4175(4) 1.6422(4) -0.9091(4) 0.051(3) Uani 1 1 d . . .
H12F H 0.4558 1.6548 -0.9073 0.062 Uiso 1 1 calc R . .
C130 C 0.3844(5) 1.6520(4) -0.9506(4) 0.056(3) Uani 1 1 d . . .
H13A H 0.4014 1.6720 -0.9773 0.067 Uiso 1 1 calc R . .
C131 C 0.3065(4) 1.6105(4) -0.9174(4) 0.049(2) Uani 1 1 d . . .
H13B H 0.2674 1.6008 -0.9197 0.059 Uiso 1 1 calc R . .
C132 C 0.3359(4) 1.5976(4) -0.8731(4) 0.049(2) Uani 1 1 d . . .
H13C H 0.3171 1.5788 -0.8466 0.059 Uiso 1 1 calc R . .
N104 N 0.3308(3) 1.6358(3) -0.9563(3) 0.0468(18) Uani 1 1 d . . .
N201 N 0.1139(4) 1.1389(3) -0.2102(3) 0.0471(19) Uani 1 1 d . . .
C201 C 0.0761(4) 1.1803(4) -0.2154(4) 0.052(3) Uani 1 1 d . . .
H20A H 0.0550 1.1821 -0.2454 0.062 Uiso 1 1 calc R . .
C202 C 0.0659(4) 1.2206(4) -0.1795(3) 0.041(2) Uani 1 1 d . . .
H20B H 0.0376 1.2485 -0.1846 0.049 Uiso 1 1 calc R . .
C203 C 0.0974(4) 1.2199(4) -0.1360(3) 0.041(2) Uani 1 1 d . . .
C204 C 0.1371(4) 1.1768(4) -0.1306(3) 0.054(3) Uani 1 1 d . . .
H20C H 0.1587 1.1750 -0.1008 0.065 Uiso 1 1 calc R . .
C205 C 0.1464(4) 1.1358(4) -0.1673(4) 0.056(3) Uani 1 1 d . . .
H20D H 0.1740 1.1071 -0.1629 0.068 Uiso 1 1 calc R . .
C206 C 0.0904(5) 1.2623(4) -0.0952(3) 0.043(2) Uani 1 1 d . . .
O201 O 0.1310(3) 1.2742(2) -0.0686(2) 0.0511(16) Uani 1 1 d . . .
N202 N 0.0383(3) 1.2830(3) -0.0904(2) 0.0390(18) Uani 1 1 d . . .
H20E H 0.0119 1.2691 -0.1100 0.047 Uiso 1 1 calc R . .
C207 C 0.0214(4) 1.3252(3) -0.0569(3) 0.034(2) Uani 1 1 d . . .
C208 C 0.0585(4) 1.3715(4) -0.0461(3) 0.043(2) Uani 1 1 d . . .
H20F H 0.0963 1.3722 -0.0587 0.051 Uiso 1 1 calc R . .
C209 C 0.0383(5) 1.4150(4) -0.0173(3) 0.048(3) Uani 1 1 d . . .
H20G H 0.0631 1.4453 -0.0099 0.057 Uiso 1 1 calc R . .
C210 C -0.0169(4) 1.4162(4) 0.0012(3) 0.043(2) Uani 1 1 d . . .
C211 C -0.0379(5) 1.4622(4) 0.0282(3) 0.050(3) Uani 1 1 d . . .
H21A H -0.0132 1.4929 0.0352 0.060 Uiso 1 1 calc R . .
C212 C -0.0905(5) 1.4639(4) 0.0439(4) 0.055(3) Uani 1 1 d . . .
H21B H -0.1035 1.4962 0.0613 0.066 Uiso 1 1 calc R . .
C213 C -0.1285(4) 1.4191(4) 0.0357(3) 0.053(3) Uani 1 1 d . . .
H21C H -0.1665 1.4213 0.0476 0.064 Uiso 1 1 calc R . .
C214 C -0.1102(4) 1.3718(4) 0.0102(3) 0.044(2) Uani 1 1 d . . .
H21D H -0.1354 1.3412 0.0049 0.053 Uiso 1 1 calc R . .
C215 C -0.0538(4) 1.3695(3) -0.0077(3) 0.036(2) Uani 1 1 d . . .
C216 C -0.0325(4) 1.3222(3) -0.0356(3) 0.034(2) Uani 1 1 d . . .
C217 C -0.0675(4) 1.2702(3) -0.0402(3) 0.036(2) Uani 1 1 d . . .
C218 C -0.0506(4) 1.2225(3) -0.0106(3) 0.039(2) Uani 1 1 d . . .
C219 C -0.0008(4) 1.2199(4) 0.0178(3) 0.040(2) Uani 1 1 d . . .
H21E H 0.0237 1.2516 0.0186 0.048 Uiso 1 1 calc R . .
C220 C 0.0135(4) 1.1732(4) 0.0441(3) 0.051(3) Uani 1 1 d . . .
H22A H 0.0487 1.1721 0.0615 0.061 Uiso 1 1 calc R . .
C221 C -0.0231(5) 1.1270(4) 0.0459(3) 0.054(3) Uani 1 1 d . . .
H22B H -0.0134 1.0950 0.0651 0.065 Uiso 1 1 calc R . .
C222 C -0.0733(5) 1.1282(4) 0.0194(3) 0.050(3) Uani 1 1 d . . .
H22C H -0.0983 1.0969 0.0204 0.060 Uiso 1 1 calc R . .
C223 C -0.0874(4) 1.1754(3) -0.0088(3) 0.040(2) Uani 1 1 d . . .
C224 C -0.1398(4) 1.1767(4) -0.0353(3) 0.045(2) Uani 1 1 d . . .
H22D H -0.1653 1.1459 -0.0324 0.054 Uiso 1 1 calc R . .
C225 C -0.1542(4) 1.2207(4) -0.0644(3) 0.046(2) Uani 1 1 d . . .
H22E H -0.1885 1.2207 -0.0830 0.055 Uiso 1 1 calc R . .
C226 C -0.1157(4) 1.2672(3) -0.0661(3) 0.036(2) Uani 1 1 d . . .
N203 N -0.1315(3) 1.3138(3) -0.0980(3) 0.0397(17) Uani 1 1 d . . .
H20H H -0.1625 1.3332 -0.0912 0.048 Uiso 1 1 calc R . .
C227 C -0.0997(4) 1.3282(4) -0.1381(3) 0.043(2) Uani 1 1 d . . .
O202 O -0.0576(3) 1.3019(2) -0.1524(2) 0.0432(15) Uani 1 1 d . . .
C228 C -0.1171(4) 1.3805(3) -0.1632(3) 0.038(2) Uani 1 1 d . . .
C229 C -0.1421(4) 1.4259(4) -0.1381(4) 0.050(2) Uani 1 1 d . . .
H22F H -0.1538 1.4221 -0.1045 0.060 Uiso 1 1 calc R . .
C230 C -0.1493(4) 1.4753(4) -0.1624(3) 0.046(2) Uani 1 1 d . . .
H23A H -0.1658 1.5058 -0.1448 0.055 Uiso 1 1 calc R . .
C231 C -0.1116(4) 1.4397(4) -0.2342(4) 0.051(2) Uani 1 1 d . . .
H23B H -0.1018 1.4444 -0.2682 0.062 Uiso 1 1 calc R . .
C232 C -0.1018(4) 1.3895(4) -0.2132(3) 0.048(3) Uani 1 1 d . . .
H23C H -0.0847 1.3603 -0.2319 0.057 Uiso 1 1 calc R . .
N204 N -0.1342(3) 1.4832(3) -0.2105(3) 0.049(2) Uani 1 1 d . . .
N301 N -0.0169(3) 1.3771(3) 0.1336(3) 0.057(2) Uani 1 1 d . . .
C301 C 0.0055(4) 1.4189(4) 0.1609(4) 0.053(3) Uani 1 1 d . . .
H30A H -0.0193 1.4411 0.1807 0.063 Uiso 1 1 calc R . .
C302 C 0.0629(5) 1.4308(4) 0.1613(4) 0.060(3) Uani 1 1 d . . .
H30B H 0.0776 1.4592 0.1826 0.072 Uiso 1 1 calc R . .
C303 C 0.0987(4) 1.4008(4) 0.1303(3) 0.044(2) Uani 1 1 d . . .
C304 C 0.0756(4) 1.3572(4) 0.1020(3) 0.051(3) Uani 1 1 d . . .
H30C H 0.0991 1.3352 0.0808 0.061 Uiso 1 1 calc R . .
C305 C 0.0184(4) 1.3468(4) 0.1056(3) 0.046(2) Uani 1 1 d . . .
H30D H 0.0030 1.3163 0.0871 0.056 Uiso 1 1 calc R . .
C306 C 0.1605(4) 1.4188(4) 0.1305(4) 0.046(2) Uani 1 1 d . . .
O301 O 0.1789(3) 1.4463(3) 0.1645(3) 0.064(2) Uani 1 1 d . . .
N302 N 0.1889(3) 1.4068(3) 0.0892(3) 0.0424(19) Uani 1 1 d . . .
H30E H 0.1728 1.3850 0.0669 0.051 Uiso 1 1 calc R . .
C307 C 0.2453(4) 1.4282(3) 0.0798(3) 0.039(2) Uani 1 1 d . . .
C308 C 0.2871(4) 1.4256(4) 0.1184(3) 0.047(2) Uani 1 1 d . . .
H30F H 0.2782 1.4090 0.1495 0.056 Uiso 1 1 calc R . .
C309 C 0.3392(4) 1.4471(4) 0.1097(4) 0.047(2) Uani 1 1 d . . .
H30G H 0.3669 1.4447 0.1353 0.056 Uiso 1 1 calc R . .
C310 C 0.3547(4) 1.4730(4) 0.0645(3) 0.040(2) Uani 1 1 d . . .
C311 C 0.4082(4) 1.4950(4) 0.0544(4) 0.047(2) Uani 1 1 d . . .
H31A H 0.4365 1.4928 0.0795 0.056 Uiso 1 1 calc R . .
C312 C 0.4222(4) 1.5198(4) 0.0097(4) 0.052(3) Uani 1 1 d . . .
H31B H 0.4590 1.5353 0.0048 0.062 Uiso 1 1 calc R . .
C313 C 0.3813(4) 1.5221(3) -0.0288(3) 0.044(2) Uani 1 1 d . . .
H31C H 0.3907 1.5388 -0.0599 0.052 Uiso 1 1 calc R . .
C314 C 0.3287(4) 1.5005(3) -0.0212(3) 0.043(2) Uani 1 1 d . . .
H31D H 0.3018 1.5023 -0.0475 0.051 Uiso 1 1 calc R . .
C315 C 0.3122(4) 1.4753(3) 0.0240(3) 0.041(2) Uani 1 1 d . . .
C316 C 0.2567(4) 1.4536(3) 0.0356(3) 0.040(2) Uani 1 1 d . . .
C317 C 0.2116(4) 1.4651(3) -0.0032(3) 0.037(2) Uani 1 1 d . . .
C318 C 0.1740(4) 1.5101(4) 0.0038(3) 0.043(2) Uani 1 1 d . . .
C319 C 0.1709(4) 1.5405(4) 0.0486(4) 0.052(3) Uani 1 1 d . . .
H31E H 0.1934 1.5291 0.0761 0.062 Uiso 1 1 calc R . .
C320 C 0.1357(5) 1.5866(4) 0.0532(4) 0.066(3) Uani 1 1 d . . .
H32A H 0.1353 1.6076 0.0832 0.079 Uiso 1 1 calc R . .
C321 C 0.0998(4) 1.6027(4) 0.0123(4) 0.060(3) Uani 1 1 d . . .
H32B H 0.0749 1.6339 0.0155 0.072 Uiso 1 1 calc R . .
C322 C 0.1015(4) 1.5741(4) -0.0295(4) 0.053(3) Uani 1 1 d . . .
H32C H 0.0769 1.5848 -0.0559 0.063 Uiso 1 1 calc R . .
C323 C 0.1386(4) 1.5279(4) -0.0367(3) 0.045(2) Uani 1 1 d . . .
C324 C 0.1404(4) 1.4971(4) -0.0815(3) 0.045(2) Uani 1 1 d . . .
H32D H 0.1166 1.5082 -0.1083 0.054 Uiso 1 1 calc R . .
C325 C 0.1752(4) 1.4519(4) -0.0875(3) 0.043(2) Uani 1 1 d . . .
H32E H 0.1765 1.4323 -0.1183 0.051 Uiso 1 1 calc R . .
C326 C 0.2095(4) 1.4347(4) -0.0465(3) 0.043(2) Uani 1 1 d . . .
N303 N 0.2441(3) 1.3863(3) -0.0523(3) 0.0429(19) Uani 1 1 d . . .
H30H H 0.2414 1.3596 -0.0298 0.051 Uiso 1 1 calc R . .
C327 C 0.2811(4) 1.3785(4) -0.0906(4) 0.049(2) Uani 1 1 d . . .
O302 O 0.2938(3) 1.4168(3) -0.1198(2) 0.0595(18) Uani 1 1 d . . .
C328 C 0.3060(4) 1.3217(4) -0.0948(3) 0.044(2) Uani 1 1 d . . .
C329 C 0.2755(4) 1.2729(4) -0.0813(3) 0.050(3) Uani 1 1 d . . .
H32F H 0.2394 1.2754 -0.0655 0.060 Uiso 1 1 calc R . .
C330 C 0.3005(4) 1.2199(4) -0.0919(3) 0.050(2) Uani 1 1 d . . .
H33A H 0.2794 1.1868 -0.0850 0.059 Uiso 1 1 calc R . .
C331 C 0.3821(4) 1.2618(4) -0.1219(3) 0.051(3) Uani 1 1 d . . .
H33B H 0.4197 1.2582 -0.1343 0.062 Uiso 1 1 calc R . .
C332 C 0.3595(4) 1.3158(4) -0.1155(3) 0.049(2) Uani 1 1 d . . .
H33C H 0.3807 1.3479 -0.1253 0.059 Uiso 1 1 calc R . .
N304 N 0.3526(4) 1.2150(3) -0.1112(3) 0.049(2) Uani 1 1 d . . .
N401 N 0.2238(4) 1.2234(3) -0.4838(3) 0.059(2) Uani 1 1 d . . .
C401 C 0.2090(5) 1.2194(5) -0.4358(4) 0.064(3) Uani 1 1 d . . .
H40A H 0.1713 1.2087 -0.4272 0.077 Uiso 1 1 calc R . .
C402 C 0.2488(5) 1.2309(4) -0.3980(4) 0.062(3) Uani 1 1 d . . .
H40B H 0.2382 1.2266 -0.3642 0.074 Uiso 1 1 calc R . .
C403 C 0.3018(4) 1.2481(4) -0.4095(4) 0.048(2) Uani 1 1 d . . .
C404 C 0.3148(4) 1.2550(4) -0.4590(4) 0.061(3) Uani 1 1 d . . .
H40C H 0.3509 1.2691 -0.4687 0.073 Uiso 1 1 calc R . .
C405 C 0.2752(5) 1.2414(5) -0.4941(4) 0.066(3) Uani 1 1 d . . .
H40D H 0.2856 1.2451 -0.5280 0.079 Uiso 1 1 calc R . .
C406 C 0.3481(4) 1.2592(4) -0.3714(4) 0.050(2) Uani 1 1 d . . .
O401 O 0.3879(3) 1.2896(3) -0.3830(2) 0.0519(16) Uani 1 1 d . . .
N402 N 0.3412(3) 1.2336(3) -0.3289(3) 0.0447(19) Uani 1 1 d . . .
H40E H 0.3098 1.2147 -0.3227 0.054 Uiso 1 1 calc R . .
C407 C 0.3864(4) 1.2367(4) -0.2920(3) 0.048(2) Uani 1 1 d . . .
C408 C 0.4209(4) 1.1878(4) -0.2869(4) 0.056(3) Uani 1 1 d . . .
H40F H 0.4122 1.1544 -0.3046 0.067 Uiso 1 1 calc R . .
C409 C 0.4664(4) 1.1904(4) -0.2558(3) 0.052(3) Uani 1 1 d . . .
H40G H 0.4884 1.1574 -0.2509 0.063 Uiso 1 1 calc R . .
C410 C 0.4822(4) 1.2382(4) -0.2315(3) 0.050(2) Uani 1 1 d . . .
C411 C 0.5313(5) 1.2427(6) -0.2007(4) 0.073(3) Uani 1 1 d . . .
H41A H 0.5548 1.2106 -0.1967 0.087 Uiso 1 1 calc R . .
C412 C 0.5461(5) 1.2906(5) -0.1768(4) 0.063(3) Uani 1 1 d . . .
H41B H 0.5799 1.2921 -0.1574 0.076 Uiso 1 1 calc R . .
C413 C 0.5108(5) 1.3379(5) -0.1811(4) 0.063(3) Uani 1 1 d . . .
H41C H 0.5205 1.3713 -0.1638 0.076 Uiso 1 1 calc R . .
C414 C 0.4629(4) 1.3368(5) -0.2095(3) 0.057(3) Uani 1 1 d . . .
H41D H 0.4399 1.3694 -0.2118 0.068 Uiso 1 1 calc R . .
C415 C 0.4471(4) 1.2882(4) -0.2352(3) 0.044(2) Uani 1 1 d . . .
C416 C 0.3974(4) 1.2854(4) -0.2671(3) 0.047(2) Uani 1 1 d . . .
C417 C 0.3585(4) 1.3345(3) -0.2708(3) 0.043(2) Uani 1 1 d . . .
C418 C 0.3035(4) 1.3359(4) -0.2478(3) 0.041(2) Uani 1 1 d . . .
C419 C 0.2813(4) 1.2890(4) -0.2213(3) 0.051(3) Uani 1 1 d . . .
H41E H 0.3034 1.2558 -0.2181 0.061 Uiso 1 1 calc R . .
C420 C 0.2286(4) 1.2915(4) -0.2006(3) 0.053(3) Uani 1 1 d . . .
H42A H 0.2130 1.2596 -0.1844 0.064 Uiso 1 1 calc R . .
C421 C 0.1967(4) 1.3430(5) -0.2036(4) 0.061(3) Uani 1 1 d . . .
H42B H 0.1605 1.3453 -0.1880 0.073 Uiso 1 1 calc R . .
C422 C 0.2168(4) 1.3871(4) -0.2278(3) 0.050(3) Uani 1 1 d . . .
H42C H 0.1949 1.4206 -0.2293 0.061 Uiso 1 1 calc R . .
C423 C 0.2697(4) 1.3847(4) -0.2509(3) 0.045(2) Uani 1 1 d . . .
C424 C 0.2917(4) 1.4324(4) -0.2767(3) 0.053(3) Uani 1 1 d . . .
H42D H 0.2693 1.4655 -0.2783 0.064 Uiso 1 1 calc R . .
C425 C 0.3436(4) 1.4320(4) -0.2990(3) 0.047(2) Uani 1 1 d . . .
H42E H 0.3579 1.4643 -0.3154 0.057 Uiso 1 1 calc R . .
C426 C 0.3766(4) 1.3804(4) -0.2970(3) 0.046(2) Uani 1 1 d . . .
N403 N 0.4275(3) 1.3755(3) -0.3230(2) 0.0410(18) Uani 1 1 d . . .
H40H H 0.4311 1.3450 -0.3412 0.049 Uiso 1 1 calc R . .
C427 C 0.4715(4) 1.4107(5) -0.3239(3) 0.048(3) Uani 1 1 d . . .
O402 O 0.4757(3) 1.4545(3) -0.2980(3) 0.0586(18) Uani 1 1 d . . .
C428 C 0.5188(4) 1.3946(4) -0.3590(3) 0.047(2) Uani 1 1 d . . .
C429 C 0.5092(4) 1.3596(5) -0.3990(4) 0.072(3) Uani 1 1 d . . .
H42G H 0.4720 1.3459 -0.4056 0.086 Uiso 1 1 calc R . .
C430 C 0.5542(5) 1.3443(5) -0.4296(4) 0.078(4) Uani 1 1 d . . .
H43A H 0.5467 1.3222 -0.4582 0.093 Uiso 1 1 calc R . .
C431 C 0.6156(5) 1.3935(4) -0.3842(4) 0.060(3) Uani 1 1 d . . .
H43B H 0.6534 1.4062 -0.3788 0.072 Uiso 1 1 calc R . .
C432 C 0.5742(5) 1.4134(4) -0.3521(4) 0.057(3) Uani 1 1 d . . .
H43C H 0.5834 1.4391 -0.3263 0.069 Uiso 1 1 calc R . .
N404 N 0.6077(4) 1.3599(4) -0.4200(3) 0.062(2) Uani 1 1 d . . .
O55 O 0.2785(4) 1.1422(4) -0.2985(4) 0.118(4) Uani 1 1 d . . .
H55A H 0.2977 1.1201 -0.3161 0.142 Uiso 1 1 calc R . .
C55 C 0.2842(7) 1.1276(7) -0.2491(6) 0.152(8) Uani 1 1 d . . .
H55B H 0.2957 1.1606 -0.2298 0.183 Uiso 1 1 calc R . .
H55C H 0.3132 1.0983 -0.2458 0.183 Uiso 1 1 calc R . .
H55D H 0.2477 1.1135 -0.2365 0.183 Uiso 1 1 calc R . .
O65 O 0.1208(3) 1.2168(3) -0.3338(3) 0.074(2) Uani 1 1 d . . .
H65A H 0.0887 1.2060 -0.3241 0.089 Uiso 1 1 calc R . .
C65 C 0.1396(5) 1.2613(4) -0.3039(4) 0.065(3) Uani 1 1 d . . .
H65B H 0.1409 1.2492 -0.2691 0.078 Uiso 1 1 calc R . .
H65C H 0.1132 1.2930 -0.3072 0.078 Uiso 1 1 calc R . .
H65D H 0.1777 1.2730 -0.3145 0.078 Uiso 1 1 calc R . .
O75 O -0.0514(3) 1.2088(3) -0.3046(3) 0.077(2) Uani 1 1 d . . .
H75A H -0.0315 1.1850 -0.2895 0.092 Uiso 1 1 calc R . .
C75 C -0.0514(6) 1.2593(4) -0.2781(4) 0.080(4) Uani 1 1 d . . .
H75B H -0.0130 1.2753 -0.2783 0.096 Uiso 1 1 calc R . .
H75C H -0.0633 1.2522 -0.2438 0.096 Uiso 1 1 calc R . .
H75D H -0.0779 1.2857 -0.2938 0.096 Uiso 1 1 calc R . .
O30 O -0.151(2) 1.5909(14) 0.289(2) 0.38(3) Uiso 0.50 1 d PD . .
C31 C -0.1147(15) 1.5475(19) 0.2866(18) 0.194(18) Uiso 0.50 1 d PD . .
H31F H -0.0811 1.5552 0.3079 0.233 Uiso 0.50 1 calc PR . .
H31G H -0.1013 1.5435 0.2519 0.233 Uiso 0.50 1 calc PR . .
C32 C -0.1410(19) 1.4960(13) 0.3023(18) 0.20(2) Uiso 0.50 1 d PD . .
H32G H -0.1179 1.4768 0.3279 0.244 Uiso 0.50 1 calc PR . .
H32H H -0.1469 1.4703 0.2739 0.244 Uiso 0.50 1 calc PR . .
C33 C -0.1952(17) 1.5155(16) 0.3227(19) 0.21(2) Uiso 0.50 1 d PD . .
H33D H -0.2272 1.4966 0.3055 0.256 Uiso 0.50 1 calc PR . .
H33E H -0.1974 1.5065 0.3585 0.256 Uiso 0.50 1 calc PR . .
C34 C -0.1990(18) 1.5754(16) 0.3155(18) 0.198(18) Uiso 0.50 1 d PD . .
H34A H -0.2336 1.5850 0.2964 0.237 Uiso 0.50 1 calc PR . .
H34B H -0.2004 1.5949 0.3479 0.237 Uiso 0.50 1 calc PR . .
O40 O 0.2826(7) 1.2986(7) -0.7640(6) 0.207(6) Uiso 1 1 d D . .
C41 C 0.2267(9) 1.3140(9) -0.7502(8) 0.196(9) Uiso 1 1 d D . .
H41F H 0.2237 1.3548 -0.7437 0.236 Uiso 1 1 calc R . .
H41G H 0.2138 1.2930 -0.7205 0.236 Uiso 1 1 calc R . .
C42 C 0.1942(8) 1.2974(11) -0.7953(9) 0.236(12) Uiso 1 1 d D . .
H42F H 0.1532 1.2922 -0.7880 0.283 Uiso 1 1 calc R . .
H42H H 0.1987 1.3251 -0.8225 0.283 Uiso 1 1 calc R . .
C43 C 0.2225(11) 1.2435(11) -0.8071(12) 0.317(18) Uiso 1 1 d D . .
H43D H 0.2174 1.2335 -0.8426 0.380 Uiso 1 1 calc R . .
H43E H 0.2074 1.2127 -0.7862 0.380 Uiso 1 1 calc R . .
C44 C 0.2838(9) 1.2546(10) -0.7956(9) 0.207(10) Uiso 1 1 d D . .
H44A H 0.3017 1.2215 -0.7797 0.249 Uiso 1 1 calc R . .
H44B H 0.3052 1.2641 -0.8262 0.249 Uiso 1 1 calc R . .
O60 O 0.3969(13) 1.1140(13) -0.4064(10) 0.224(14) Uiso 0.50 1 d PD . .
C61 C 0.413(2) 1.0571(12) -0.4162(13) 0.29(3) Uiso 0.50 1 d PD . .
H61A H 0.3809 1.0312 -0.4101 0.352 Uiso 0.50 1 calc PR . .
H61B H 0.4457 1.0458 -0.3952 0.352 Uiso 0.50 1 calc PR . .
C62 C 0.4293(13) 1.0576(10) -0.4703(10) 0.113(9) Uiso 0.50 1 d PD . .
H62A H 0.4613 1.0316 -0.4772 0.135 Uiso 0.50 1 calc PR . .
H62B H 0.3967 1.0479 -0.4919 0.135 Uiso 0.50 1 calc PR . .
C63 C 0.4457(16) 1.1140(11) -0.4762(10) 0.157(14) Uiso 0.50 1 d PD . .
H63A H 0.4213 1.1324 -0.5014 0.189 Uiso 0.50 1 calc PR . .
H63B H 0.4857 1.1161 -0.4876 0.189 Uiso 0.50 1 calc PR . .
C64 C 0.4400(13) 1.1417(9) -0.4297(10) 0.113(9) Uiso 0.50 1 d PD . .
H64A H 0.4756 1.1391 -0.4103 0.135 Uiso 0.50 1 calc PR . .
H64B H 0.4302 1.1818 -0.4345 0.135 Uiso 0.50 1 calc PR . .
O70 O 0.2628(4) 1.1690(4) -0.5995(3) 0.111(3) Uiso 1 1 d D . .
C71 C 0.2603(7) 1.1967(7) -0.6451(5) 0.130(6) Uiso 1 1 d D . .
H71A H 0.2511 1.2369 -0.6401 0.156 Uiso 1 1 calc R . .
H71B H 0.2305 1.1798 -0.6665 0.156 Uiso 1 1 calc R . .
C72 C 0.3161(8) 1.1907(8) -0.6681(7) 0.196(9) Uiso 1 1 d D . .
H72A H 0.3378 1.2262 -0.6652 0.235 Uiso 1 1 calc R . .
H72B H 0.3119 1.1816 -0.7039 0.235 Uiso 1 1 calc R . .
C73 C 0.3459(6) 1.1455(6) -0.6425(5) 0.120(5) Uiso 1 1 d D . .
H73A H 0.3868 1.1545 -0.6384 0.144 Uiso 1 1 calc R . .
H73B H 0.3422 1.1096 -0.6608 0.144 Uiso 1 1 calc R . .
C74 C 0.3164(6) 1.1425(6) -0.5931(5) 0.111(5) Uiso 1 1 d D . .
H74A H 0.3112 1.1029 -0.5828 0.133 Uiso 1 1 calc R . .
H74B H 0.3389 1.1621 -0.5673 0.133 Uiso 1 1 calc R . .
O80 O 0.2009(4) 1.0722(4) -0.4226(3) 0.114(3) Uiso 1 1 d D . .
C81 C 0.2610(8) 1.0704(11) -0.4282(8) 0.226(11) Uiso 1 1 d D . .
H81A H 0.2784 1.0498 -0.4001 0.271 Uiso 1 1 calc R . .
H81B H 0.2768 1.1089 -0.4287 0.271 Uiso 1 1 calc R . .
C82 C 0.2734(8) 1.0420(13) -0.4747(9) 0.275(15) Uiso 1 1 d D . .
H82A H 0.2869 1.0033 -0.4685 0.330 Uiso 1 1 calc R . .
H82B H 0.3029 1.0625 -0.4936 0.330 Uiso 1 1 calc R . .
C83 C 0.2198(8) 1.0412(9) -0.5023(6) 0.167(8) Uiso 1 1 d D . .
H83A H 0.2139 1.0040 -0.5180 0.201 Uiso 1 1 calc R . .
H83B H 0.2200 1.0702 -0.5286 0.201 Uiso 1 1 calc R . .
C84 C 0.1746(5) 1.0526(6) -0.4661(5) 0.102(4) Uiso 1 1 d D . .
H84A H 0.1481 1.0813 -0.4792 0.122 Uiso 1 1 calc R . .
H84B H 0.1528 1.0180 -0.4591 0.122 Uiso 1 1 calc R . .
O90 O 0.1055(7) 1.5134(8) -0.6741(7) 0.243(8) Uiso 1 1 d D . .
C91 C 0.1001(8) 1.4583(8) -0.6952(8) 0.170(8) Uiso 1 1 d D . .
H91A H 0.1145 1.4290 -0.6724 0.204 Uiso 1 1 calc R . .
H91B H 0.1203 1.4554 -0.7275 0.204 Uiso 1 1 calc R . .
C92 C 0.0376(10) 1.4544(10) -0.7017(10) 0.240(13) Uiso 1 1 d D . .
H92A H 0.0277 1.4630 -0.7366 0.288 Uiso 1 1 calc R . .
H92B H 0.0250 1.4156 -0.6945 0.288 Uiso 1 1 calc R . .
C93 C 0.0078(9) 1.4934(17) -0.6688(19) 0.54(4) Uiso 1 1 d D . .
H93A H -0.0098 1.4733 -0.6405 0.653 Uiso 1 1 calc R . .
H93B H -0.0221 1.5142 -0.6870 0.653 Uiso 1 1 calc R . .
C94 C 0.0530(8) 1.5313(7) -0.6517(7) 0.150(7) Uiso 1 1 d D . .
H94A H 0.0442 1.5704 -0.6616 0.180 Uiso 1 1 calc R . .
H94B H 0.0560 1.5299 -0.6150 0.180 Uiso 1 1 calc R . .
O20 O -0.3189(3) 1.1881(3) -0.0189(2) 0.0565(17) Uani 1 1 d . . .
H200 H -0.3469 1.1681 -0.0189 0.068 Uiso 1 1 d R . .
H201 H -0.2909 1.1681 -0.0189 0.068 Uiso 1 1 d R . .
O21 O 0.1736(3) 1.1174(3) -0.3347(2) 0.0650(19) Uani 1 1 d . . .
H204 H 0.1565 1.1493 -0.3338 0.078 Uiso 1 1 d R . .
H205 H 0.2102 1.1203 -0.3338 0.078 Uiso 1 1 d R . .

loop_
_atom_site_aniso_label
_atom_site_aniso_U_11
_atom_site_aniso_U_22
_atom_site_aniso_U_33
_atom_site_aniso_U_23
_atom_site_aniso_U_13
_atom_site_aniso_U_12
Ag1 0.0638(6) 0.0685(5) 0.0510(5) -0.0020(4) 0.0182(4) -0.0032(4)
Ag2 0.0569(5) 0.0523(4) 0.0661(5) -0.0210(4) 0.0047(4) -0.0002(4)
Ag3 0.0533(5) 0.0735(5) 0.0729(5) -0.0098(5) 0.0060(4) -0.0168(5)
Ag4 0.0624(6) 0.0783(6) 0.0738(6) -0.0068(5) -0.0207(5) -0.0049(5)
O150 0.057(5) 0.132(7) 0.061(5) -0.017(5) -0.006(4) 0.003(5)
O151 0.080(6) 0.067(5) 0.048(5) -0.006(4) 0.004(4) -0.009(4)
C150 0.059(9) 0.052(7) 0.089(10) 0.006(7) -0.006(8) 0.003(6)
C151 0.109(12) 0.071(9) 0.070(9) -0.025(7) -0.012(8) -0.007(8)
F101 0.147(7) 0.090(5) 0.138(7) -0.039(5) -0.056(6) 0.031(5)
F102 0.077(5) 0.154(7) 0.105(6) -0.013(5) 0.003(4) -0.050(5)
F103 0.109(6) 0.100(5) 0.079(5) 0.009(4) -0.029(4) -0.011(4)
O250 0.131(9) 0.084(6) 0.122(8) 0.015(6) 0.051(6) 0.011(6)
O251 0.063(5) 0.070(5) 0.109(6) 0.019(5) 0.037(5) -0.004(5)
C250 0.057(8) 0.071(9) 0.091(10) 0.005(8) 0.009(7) 0.028(7)
C251 0.095(12) 0.100(11) 0.104(11) -0.008(9) 0.016(9) -0.046(10)
F201 0.095(6) 0.139(7) 0.121(6) 0.014(5) 0.039(5) 0.002(5)
F202 0.144(9) 0.182(9) 0.145(8) -0.061(7) 0.027(7) -0.024(7)
F203 0.125(8) 0.154(8) 0.229(11) 0.093(8) 0.078(8) 0.087(7)
O350 0.072(7) 0.132(8) 0.113(7) -0.026(6) 0.032(6) -0.030(6)
O351 0.123(8) 0.085(6) 0.118(7) -0.036(6) 0.031(6) -0.023(6)
C350 0.101(12) 0.065(9) 0.095(10) -0.014(7) 0.039(9) -0.004(9)
C351 0.139(15) 0.091(11) 0.092(11) 0.001(9) 0.002(10) -0.029(11)
O450 0.132(9) 0.070(6) 0.130(8) 0.019(6) -0.052(7) -0.029(6)
O451 0.117(9) 0.118(8) 0.171(10) -0.057(8) -0.034(7) 0.029(7)
C450 0.072(9) 0.051(8) 0.107(10) 0.008(8) -0.019(8) 0.002(7)
C451 0.107(13) 0.083(10) 0.090(11) 0.020(9) -0.015(9) 0.006(9)
F401 0.204(11) 0.135(8) 0.123(7) 0.018(6) -0.075(7) -0.022(7)
F402 0.099(8) 0.191(10) 0.191(10) -0.006(8) -0.018(7) -0.038(7)
F403 0.204(10) 0.092(6) 0.143(8) -0.037(5) -0.062(7) 0.032(7)
N101 0.053(6) 0.058(5) 0.055(5) -0.005(4) 0.007(4) 0.005(5)
C101 0.050(7) 0.079(7) 0.050(6) -0.004(6) 0.008(5) 0.014(6)
C102 0.051(7) 0.043(6) 0.057(6) 0.000(5) 0.011(5) 0.007(5)
C103 0.050(7) 0.038(5) 0.039(5) 0.000(4) 0.006(5) -0.003(5)
C104 0.048(6) 0.051(6) 0.034(5) -0.002(5) 0.006(4) 0.011(5)
C105 0.069(8) 0.061(6) 0.045(6) -0.001(5) 0.003(6) 0.005(6)
C106 0.039(6) 0.050(6) 0.048(6) -0.003(5) -0.004(5) 0.002(5)
O101 0.048(4) 0.049(4) 0.052(4) 0.007(3) 0.003(3) 0.011(3)
N102 0.049(5) 0.042(4) 0.038(4) 0.001(3) 0.013(4) 0.007(4)
C107 0.039(6) 0.040(5) 0.034(5) 0.008(4) -0.004(4) -0.001(5)
C108 0.047(6) 0.053(6) 0.041(6) -0.005(5) -0.013(5) 0.008(5)
C109 0.037(6) 0.038(5) 0.045(6) -0.004(4) -0.009(5) 0.002(5)
C110 0.030(5) 0.058(6) 0.037(5) -0.003(5) -0.007(4) 0.005(5)
C111 0.047(7) 0.053(6) 0.042(6) -0.010(5) 0.004(5) 0.013(5)
C112 0.049(7) 0.077(8) 0.040(6) -0.002(6) 0.008(5) 0.013(6)
C113 0.042(7) 0.071(7) 0.060(7) 0.013(6) 0.008(5) 0.013(5)
C114 0.048(6) 0.055(6) 0.041(6) 0.008(5) -0.008(5) -0.001(5)
C115 0.040(6) 0.050(6) 0.025(5) -0.005(4) -0.006(4) 0.010(5)
C116 0.031(5) 0.056(6) 0.035(5) 0.005(5) 0.000(4) 0.004(5)
C117 0.034(5) 0.043(5) 0.034(5) 0.000(4) 0.002(4) -0.002(4)
C118 0.037(6) 0.046(6) 0.038(5) -0.005(5) 0.007(4) 0.008(5)
C119 0.033(6) 0.061(7) 0.047(6) 0.002(5) 0.002(5) -0.002(5)
C120 0.043(6) 0.056(6) 0.062(7) 0.003(6) -0.004(5) 0.009(5)
C121 0.052(7) 0.078(8) 0.039(6) 0.006(6) -0.007(5) 0.003(6)
C122 0.050(6) 0.057(6) 0.031(5) -0.007(5) 0.005(5) 0.003(5)
C123 0.043(6) 0.049(6) 0.030(5) 0.003(5) 0.010(4) 0.000(5)
C124 0.048(6) 0.037(5) 0.047(6) -0.012(5) 0.007(5) 0.005(5)
C125 0.051(6) 0.055(6) 0.033(5) -0.002(5) 0.000(5) 0.000(5)
C126 0.032(5) 0.037(5) 0.045(6) -0.004(5) -0.011(4) 0.004(4)
N103 0.047(5) 0.041(5) 0.043(5) 0.004(4) -0.002(4) -0.005(4)
C127 0.043(7) 0.053(6) 0.053(6) 0.003(5) -0.008(5) -0.002(5)
O102 0.058(5) 0.060(4) 0.060(4) 0.011(4) -0.021(3) -0.025(4)
C128 0.043(6) 0.035(5) 0.053(6) -0.002(4) -0.007(5) 0.006(5)
C129 0.048(6) 0.045(6) 0.062(7) 0.010(5) -0.015(5) -0.013(5)
C130 0.051(7) 0.064(6) 0.053(6) 0.014(5) -0.007(6) -0.005(6)
C131 0.046(6) 0.046(5) 0.056(6) -0.007(5) -0.012(5) 0.006(5)
C132 0.052(7) 0.044(5) 0.050(6) 0.011(5) -0.002(5) 0.000(5)
N104 0.051(5) 0.041(4) 0.048(5) 0.006(4) -0.003(4) 0.006(4)
N201 0.050(5) 0.051(5) 0.040(4) -0.003(4) 0.002(4) -0.014(5)
C201 0.056(7) 0.052(6) 0.047(6) 0.015(5) 0.001(5) -0.009(6)
C202 0.044(6) 0.034(5) 0.046(6) -0.006(5) -0.005(5) 0.001(4)
C203 0.034(6) 0.045(5) 0.043(6) 0.000(5) 0.002(5) 0.003(5)
C204 0.045(6) 0.071(7) 0.046(6) -0.002(5) 0.002(5) -0.008(6)
C205 0.063(7) 0.047(6) 0.059(7) -0.014(6) 0.019(6) 0.004(5)
C206 0.051(7) 0.046(6) 0.032(5) -0.004(4) 0.000(5) 0.005(5)
O201 0.037(4) 0.062(4) 0.055(4) -0.023(3) -0.010(3) 0.008(3)
N202 0.043(5) 0.044(4) 0.030(4) -0.007(4) -0.006(4) -0.004(4)
C207 0.041(6) 0.033(5) 0.030(5) 0.008(4) -0.003(4) 0.003(4)
C208 0.037(5) 0.046(5) 0.045(5) 0.013(5) -0.002(4) -0.014(5)
C209 0.074(8) 0.036(5) 0.033(5) -0.009(4) 0.008(5) -0.015(5)
C210 0.051(7) 0.040(6) 0.037(5) 0.003(4) 0.011(5) 0.007(5)
C211 0.080(8) 0.032(5) 0.038(5) -0.003(4) 0.010(6) -0.007(5)
C212 0.080(9) 0.027(5) 0.059(7) -0.004(5) 0.012(6) 0.005(6)
C213 0.053(7) 0.058(6) 0.049(6) 0.007(5) 0.008(5) 0.016(6)
C214 0.044(6) 0.043(5) 0.045(5) 0.001(5) 0.003(4) 0.002(5)
C215 0.044(6) 0.032(5) 0.032(5) 0.000(4) 0.000(4) 0.000(5)
C216 0.048(6) 0.030(5) 0.025(4) -0.005(4) 0.006(4) -0.001(4)
C217 0.037(6) 0.033(5) 0.036(5) 0.008(4) 0.009(5) 0.001(4)
C218 0.047(6) 0.026(5) 0.045(5) -0.004(4) 0.014(5) -0.003(5)
C219 0.053(7) 0.030(5) 0.037(5) 0.007(4) -0.006(5) 0.000(4)
C220 0.062(7) 0.059(7) 0.033(5) -0.009(5) 0.004(5) 0.001(6)
C221 0.076(8) 0.042(6) 0.045(6) 0.002(5) 0.007(6) 0.003(6)
C222 0.065(7) 0.042(6) 0.044(6) 0.006(5) 0.010(5) -0.011(6)
C223 0.057(7) 0.027(5) 0.036(5) -0.003(4) 0.006(5) 0.004(5)
C224 0.049(6) 0.045(5) 0.040(5) -0.003(5) 0.006(5) 0.000(5)
C225 0.054(7) 0.042(5) 0.040(5) 0.001(5) 0.005(5) -0.002(5)
C226 0.032(6) 0.042(5) 0.035(5) -0.002(4) -0.002(4) -0.003(5)
N203 0.032(4) 0.037(4) 0.050(4) -0.001(4) 0.007(4) 0.001(4)
C227 0.043(6) 0.045(6) 0.041(6) -0.008(5) -0.003(5) -0.009(5)
O202 0.043(4) 0.042(3) 0.044(3) 0.005(3) 0.001(3) 0.008(3)
C228 0.041(6) 0.033(5) 0.039(5) 0.002(4) -0.001(4) 0.000(5)
C229 0.045(6) 0.051(6) 0.054(6) 0.014(5) 0.014(5) -0.001(5)
C230 0.049(6) 0.045(6) 0.043(6) 0.008(5) -0.001(5) 0.004(5)
C231 0.058(7) 0.053(6) 0.043(5) 0.003(5) 0.006(5) 0.013(5)
C232 0.052(7) 0.034(5) 0.057(6) 0.008(5) -0.013(5) 0.004(5)
N204 0.047(5) 0.055(5) 0.045(5) 0.017(4) -0.009(4) -0.006(4)
N301 0.047(5) 0.060(5) 0.063(5) 0.015(5) 0.000(4) -0.013(5)
C301 0.049(7) 0.047(6) 0.063(7) -0.014(5) 0.005(5) -0.018(5)
C302 0.055(8) 0.062(7) 0.062(7) -0.015(6) 0.003(6) -0.008(6)
C303 0.042(6) 0.048(6) 0.040(5) -0.001(5) 0.003(5) -0.002(5)
C304 0.050(7) 0.049(6) 0.053(6) 0.011(5) -0.002(5) -0.006(5)
C305 0.038(6) 0.047(6) 0.054(6) -0.009(5) 0.006(5) -0.005(5)
C306 0.050(7) 0.030(5) 0.058(7) -0.005(5) 0.012(6) -0.006(5)
O301 0.056(5) 0.077(5) 0.059(4) -0.031(4) 0.008(4) -0.015(4)
N302 0.042(5) 0.047(4) 0.038(4) 0.003(4) 0.001(4) -0.004(4)
C307 0.038(6) 0.036(5) 0.043(6) -0.005(5) -0.008(5) 0.007(5)
C308 0.049(7) 0.045(5) 0.046(6) 0.006(5) 0.005(5) 0.008(5)
C309 0.045(7) 0.047(6) 0.049(6) -0.002(5) -0.004(5) 0.014(5)
C310 0.034(6) 0.042(5) 0.043(6) -0.009(4) -0.005(4) 0.003(5)
C311 0.045(7) 0.045(6) 0.051(6) -0.004(5) -0.009(5) -0.001(5)
C312 0.021(5) 0.049(6) 0.085(8) -0.002(6) 0.002(5) 0.000(5)
C313 0.040(6) 0.049(5) 0.042(5) 0.003(4) 0.003(5) -0.014(5)
C314 0.047(6) 0.036(5) 0.045(6) 0.001(4) 0.005(5) 0.009(5)
C315 0.049(7) 0.031(5) 0.044(6) -0.007(4) -0.015(5) 0.011(4)
C316 0.032(6) 0.042(5) 0.045(6) -0.011(5) -0.003(5) 0.002(4)
C317 0.035(6) 0.036(5) 0.040(5) -0.005(4) -0.007(4) -0.004(5)
C318 0.038(6) 0.045(6) 0.046(6) -0.003(5) -0.001(5) -0.011(5)
C319 0.039(6) 0.053(6) 0.064(7) -0.009(5) -0.002(5) 0.015(5)
C320 0.062(8) 0.058(7) 0.078(8) -0.003(6) 0.012(6) 0.002(6)
C321 0.044(7) 0.063(7) 0.072(8) 0.016(6) 0.005(6) 0.020(5)
C322 0.042(6) 0.066(7) 0.050(6) 0.004(6) -0.003(5) 0.012(5)
C323 0.041(6) 0.048(5) 0.045(6) 0.015(5) 0.000(5) 0.000(5)
C324 0.031(6) 0.062(6) 0.042(6) 0.020(5) -0.006(4) -0.009(5)
C325 0.033(6) 0.045(5) 0.051(6) 0.006(5) -0.007(5) -0.006(5)
C326 0.051(6) 0.039(5) 0.040(5) 0.001(5) 0.004(5) -0.004(5)
N303 0.049(5) 0.044(5) 0.036(4) 0.001(3) 0.000(4) 0.003(4)
C327 0.039(6) 0.060(7) 0.047(6) -0.012(6) 0.003(5) -0.006(5)
O302 0.065(5) 0.058(4) 0.056(4) -0.004(4) 0.008(4) -0.017(4)
C328 0.040(6) 0.053(6) 0.038(5) -0.008(5) -0.004(5) 0.004(5)
C329 0.049(7) 0.060(7) 0.040(5) -0.006(5) 0.000(5) 0.004(6)
C330 0.034(6) 0.063(7) 0.052(6) 0.010(5) 0.002(5) -0.004(5)
C331 0.052(7) 0.059(7) 0.043(6) -0.005(5) 0.010(5) 0.027(6)
C332 0.047(7) 0.062(7) 0.037(5) -0.007(5) -0.002(5) -0.008(5)
N304 0.053(6) 0.051(5) 0.044(5) 0.000(4) 0.004(4) -0.002(4)
N401 0.050(6) 0.062(5) 0.065(6) -0.006(5) -0.004(5) -0.012(5)
C401 0.041(7) 0.087(8) 0.063(7) 0.007(6) 0.003(6) 0.004(6)
C402 0.052(8) 0.074(7) 0.058(7) 0.010(6) -0.008(6) -0.006(6)
C403 0.047(7) 0.047(6) 0.051(6) -0.001(5) -0.004(5) -0.013(5)
C404 0.056(7) 0.065(6) 0.062(7) 0.005(6) -0.016(6) -0.022(5)
C405 0.074(9) 0.081(8) 0.042(6) 0.002(6) -0.013(6) -0.019(7)
C406 0.043(7) 0.051(6) 0.055(7) -0.002(6) 0.001(5) 0.005(5)
O401 0.051(4) 0.059(4) 0.046(4) 0.004(3) -0.003(3) -0.006(4)
N402 0.045(5) 0.044(4) 0.045(5) 0.004(4) -0.006(4) -0.007(4)
C407 0.054(7) 0.052(6) 0.037(5) 0.008(5) 0.009(5) 0.013(6)
C408 0.037(6) 0.059(7) 0.072(7) 0.004(6) -0.002(5) -0.005(5)
C409 0.058(7) 0.055(6) 0.044(6) 0.004(5) 0.004(5) 0.021(6)
C410 0.042(6) 0.064(7) 0.045(6) 0.006(5) -0.001(5) 0.005(6)
C411 0.050(8) 0.104(10) 0.065(7) 0.018(7) 0.001(6) 0.012(7)
C412 0.033(7) 0.080(8) 0.078(8) 0.005(7) -0.014(6) -0.005(6)
C413 0.047(7) 0.098(9) 0.046(6) -0.009(6) -0.002(5) -0.013(7)
C414 0.053(7) 0.072(7) 0.045(6) 0.014(6) -0.011(5) -0.015(6)
C415 0.041(6) 0.053(6) 0.040(5) -0.001(5) 0.000(5) 0.009(5)
C416 0.054(7) 0.057(6) 0.030(5) -0.001(5) 0.003(5) -0.007(5)
C417 0.046(6) 0.034(5) 0.049(6) -0.003(5) -0.007(5) 0.010(5)
C418 0.034(6) 0.045(5) 0.043(5) 0.005(4) 0.005(4) 0.001(5)
C419 0.045(7) 0.063(7) 0.044(6) 0.007(5) 0.000(5) 0.002(5)
C420 0.040(7) 0.070(7) 0.049(6) 0.001(5) -0.001(5) -0.004(6)
C421 0.028(6) 0.102(9) 0.053(6) -0.020(6) 0.004(5) 0.000(7)
C422 0.044(7) 0.057(6) 0.050(6) -0.013(5) 0.008(5) -0.013(5)
C423 0.038(6) 0.062(6) 0.034(5) -0.007(5) -0.002(4) -0.006(5)
C424 0.054(7) 0.050(6) 0.055(6) -0.002(5) -0.009(5) 0.008(6)
C425 0.043(6) 0.050(6) 0.048(6) 0.002(5) -0.004(5) 0.006(5)
C426 0.036(6) 0.057(6) 0.045(5) 0.000(5) 0.014(5) -0.007(5)
N403 0.033(5) 0.045(4) 0.045(4) 0.004(4) 0.000(4) -0.009(4)
C427 0.040(7) 0.066(7) 0.038(6) 0.005(5) -0.001(5) 0.013(6)
O402 0.055(5) 0.057(4) 0.064(4) -0.008(4) 0.003(4) -0.001(4)
C428 0.042(7) 0.050(6) 0.048(6) -0.005(5) 0.009(5) 0.006(5)
C429 0.035(6) 0.113(10) 0.068(7) -0.007(7) 0.009(6) -0.001(7)
C430 0.057(9) 0.121(10) 0.056(7) -0.019(7) 0.006(6) 0.005(8)
C431 0.046(7) 0.053(6) 0.080(8) -0.004(6) -0.001(6) -0.009(6)
C432 0.052(7) 0.056(6) 0.063(7) -0.014(5) 0.020(6) -0.009(6)
N404 0.056(7) 0.058(6) 0.072(6) 0.000(5) -0.001(5) -0.001(5)
O55 0.116(8) 0.124(7) 0.115(7) 0.066(6) -0.038(6) -0.054(6)
C55 0.152(16) 0.160(15) 0.145(15) 0.077(13) -0.035(12) -0.090(14)
O65 0.078(6) 0.074(5) 0.070(5) -0.018(4) -0.013(4) 0.006(4)
C65 0.068(8) 0.054(6) 0.073(7) 0.010(6) 0.006(6) -0.012(6)
O75 0.087(6) 0.057(5) 0.086(5) 0.004(4) 0.014(5) -0.003(4)
C75 0.126(11) 0.035(6) 0.079(8) -0.013(6) -0.014(7) -0.006(7)
O20 0.055(4) 0.061(4) 0.054(4) -0.002(3) 0.000(3) -0.002(4)
O21 0.055(4) 0.055(4) 0.085(5) -0.001(4) -0.008(4) -0.005(4)

loop_
_geom_bond_atom_site_label_1
_geom_bond_atom_site_label_2
_geom_bond_distance
_geom_bond_site_symmetry_2
_geom_bond_publ_flag
Ag1 N104 2.161(7) 2_585 ?
Ag1 N101 2.170(8) . ?
Ag1 O451 2.599(10) . ?
Ag2 N201 2.177(7) . ?
Ag2 N204 2.193(7) 3_544 ?
Ag2 O21 2.547(7) . ?
Ag3 N304 2.236(8) 4_475 ?
Ag3 N301 2.277(8) . ?
Ag3 O350 2.331(10) . ?
Ag4 N404 2.154(9) 4_474 ?
Ag4 N401 2.155(8) . ?
Ag4 O450 2.510(9) . ?
O150 C150 1.204(13) . ?
O151 C150 1.271(14) . ?
C150 C151 1.539(16) . ?
C151 F102 1.340(12) . ?
C151 F103 1.344(11) . ?
C151 F101 1.351(11) . ?
O250 C250 1.292(15) . ?
O251 C250 1.145(14) . ?
C250 C251 1.582(18) . ?
C251 F203 1.297(13) . ?
C251 F202 1.340(12) . ?
C251 F201 1.341(11) . ?
O350 C350 1.235(16) . ?
O351 C350 1.252(15) . ?
C350 C351 1.463(18) . ?
C351 F312 1.288(14) . ?
C351 F303 1.319(14) . ?
C351 F311 1.327(14) . ?
C351 F302 1.330(14) . ?
C351 F313 1.420(15) . ?
C351 F301 1.440(14) . ?
O450 C450 1.187(13) . ?
O451 C450 1.190(14) . ?
C450 C451 1.509(18) . ?
C451 F403 1.316(12) . ?
C451 F401 1.317(12) . ?
C451 F402 1.349(13) . ?
N101 C105 1.349(12) . ?
N101 C101 1.366(12) . ?
C101 C102 1.422(13) . ?
C102 C103 1.370(12) . ?
C103 C104 1.394(12) . ?
C103 C106 1.517(13) . ?
C104 C105 1.380(12) . ?
C106 O101 1.226(10) . ?
C106 N102 1.357(11) . ?
N102 C107 1.438(11) . ?
C107 C116 1.361(12) . ?
C107 C108 1.394(12) . ?
C108 C109 1.362(12) . ?
C109 C110 1.393(12) . ?
C110 C111 1.398(13) . ?
C110 C115 1.435(12) . ?
C111 C112 1.331(13) . ?
C112 C113 1.451(14) . ?
C113 C114 1.363(13) . ?
C114 C115 1.428(12) . ?
C115 C116 1.442(12) . ?
C116 C117 1.504(12) . ?
C117 C126 1.356(11) . ?
C117 C118 1.443(12) . ?
C118 C123 1.422(12) . ?
C118 C119 1.426(12) . ?
C119 C120 1.363(13) . ?
C120 C121 1.419(13) . ?
C121 C122 1.301(13) . ?
C122 C123 1.431(12) . ?
C123 C124 1.400(12) . ?
C124 C125 1.344(12) . ?
C125 C126 1.390(12) . ?
C126 N103 1.415(11) . ?
N103 C127 1.362(12) . ?
C127 O102 1.240(11) . ?
C127 C128 1.489(13) . ?
C128 C132 1.359(13) . ?
C128 C129 1.426(13) . ?
C129 C130 1.380(13) . ?
C130 N104 1.328(12) . ?
C131 N104 1.333(11) . ?
C131 C132 1.412(13) . ?
N104 Ag1 2.161(7) 2_584 ?
N201 C201 1.334(12) . ?
N201 C205 1.385(12) . ?
C201 C202 1.383(12) . ?
C202 C203 1.385(12) . ?
C203 C204 1.395(12) . ?
C203 C206 1.500(12) . ?
C204 C205 1.406(13) . ?
C206 O201 1.228(10) . ?
C206 N202 1.326(11) . ?
N202 C207 1.405(10) . ?
C207 C216 1.392(12) . ?
C207 C208 1.437(12) . ?
C208 C209 1.377(12) . ?
C209 C210 1.390(13) . ?
C210 C211 1.405(12) . ?
C210 C215 1.431(12) . ?
C211 C212 1.308(13) . ?
C212 C213 1.408(13) . ?
C213 C214 1.388(12) . ?
C214 C215 1.411(12) . ?
C215 C216 1.443(11) . ?
C216 C217 1.493(11) . ?
C217 C226 1.333(11) . ?
C217 C218 1.443(12) . ?
C218 C219 1.398(12) . ?
C218 C223 1.417(12) . ?
C219 C220 1.361(12) . ?
C220 C221 1.398(13) . ?
C221 C222 1.379(13) . ?
C222 C223 1.397(12) . ?
C223 C224 1.423(12) . ?
C224 C225 1.351(12) . ?
C225 C226 1.431(12) . ?
C226 N203 1.451(10) . ?
N203 C227 1.357(11) . ?
C227 O202 1.231(10) . ?
C227 C228 1.474(12) . ?
C228 C229 1.404(12) . ?
C228 C232 1.409(12) . ?
C229 C230 1.357(12) . ?
C230 N204 1.355(11) . ?
C231 N204 1.328(11) . ?
C231 C232 1.342(12) . ?
N204 Ag2 2.193(7) 3_554 ?
N301 C305 1.333(11) . ?
N301 C301 1.344(11) . ?
C301 C302 1.378(14) . ?
C302 C303 1.385(13) . ?
C303 C304 1.398(13) . ?
C303 C306 1.513(13) . ?
C304 C305 1.372(13) . ?
C306 O301 1.206(11) . ?
C306 N302 1.327(11) . ?
N302 C307 1.443(11) . ?
C307 C316 1.360(12) . ?
C307 C308 1.430(12) . ?
C308 C309 1.349(13) . ?
C309 C310 1.411(13) . ?
C310 C311 1.388(12) . ?
C310 C315 1.479(12) . ?
C311 C312 1.381(13) . ?
C312 C313 1.414(13) . ?
C313 C314 1.355(12) . ?
C314 C315 1.411(12) . ?
C315 C316 1.437(12) . ?
C316 C317 1.513(12) . ?
C317 C326 1.372(11) . ?
C317 C318 1.402(12) . ?
C318 C319 1.407(12) . ?
C318 C323 1.435(12) . ?
C319 C320 1.380(13) . ?
C320 C321 1.437(14) . ?
C321 C322 1.317(13) . ?
C322 C323 1.418(13) . ?
C323 C324 1.411(13) . ?
C324 C325 1.361(12) . ?
C325 C326 1.426(12) . ?
C326 N303 1.421(11) . ?
N303 C327 1.361(11) . ?
C327 O302 1.237(11) . ?
C327 C328 1.480(13) . ?
C328 C332 1.382(12) . ?
C328 C329 1.414(13) . ?
C329 C330 1.422(13) . ?
C330 N304 1.335(11) . ?
C331 N304 1.345(12) . ?
C331 C332 1.402(12) . ?
N304 Ag3 2.236(8) 4_575 ?
N401 C405 1.311(13) . ?
N401 C401 1.340(12) . ?
C401 C402 1.407(14) . ?
C402 C403 1.348(13) . ?
C403 C404 1.374(13) . ?
C403 C406 1.518(13) . ?
C404 C405 1.363(14) . ?
C406 O401 1.222(11) . ?
C406 N402 1.306(12) . ?
N402 C407 1.456(12) . ?
C407 C416 1.365(13) . ?
C407 C408 1.427(13) . ?
C408 C409 1.359(13) . ?
C409 C410 1.366(13) . ?
C410 C411 1.425(14) . ?
C410 C415 1.453(13) . ?
C411 C412 1.354(15) . ?
C412 C413 1.405(15) . ?
C413 C414 1.360(13) . ?
C414 C415 1.399(13) . ?
C415 C416 1.449(13) . ?
C416 C417 1.487(13) . ?
C417 C426 1.369(12) . ?
C417 C418 1.434(12) . ?
C418 C423 1.411(12) . ?
C418 C419 1.425(12) . ?
C419 C420 1.358(13) . ?
C420 C421 1.440(14) . ?
C421 C422 1.323(13) . ?
C422 C423 1.393(12) . ?
C423 C424 1.427(13) . ?
C424 C425 1.361(13) . ?
C425 C426 1.452(13) . ?
C426 N403 1.391(11) . ?
N403 C427 1.332(12) . ?
C427 O402 1.258(11) . ?
C427 C428 1.507(13) . ?
C428 C429 1.381(14) . ?
C428 C432 1.390(13) . ?
C429 C430 1.387(14) . ?
C430 N404 1.336(13) . ?
C431 N404 1.267(12) . ?
C431 C432 1.383(14) . ?
N404 Ag4 2.154(9) 4_574 ?
O55 C55 1.380(16) . ?
O65 C65 1.403(11) . ?
O75 C75 1.398(11) . ?
O30 C31 1.341(19) . ?
O30 C34 1.379(19) . ?
C31 C32 1.437(18) . ?
C32 C33 1.462(18) . ?
C33 C34 1.442(18) . ?
O40 C44 1.348(16) . ?
O40 C41 1.413(16) . ?
C41 C42 1.488(17) . ?
C42 C43 1.482(17) . ?
C43 C44 1.496(17) . ?
O60 C64 1.361(18) . ?
O60 C61 1.432(19) . ?
C61 C62 1.503(19) . ?
C62 C63 1.409(17) . ?
C63 C64 1.419(17) . ?
O70 C71 1.395(13) . ?
O70 C74 1.418(12) . ?
C71 C72 1.457(15) . ?
C72 C73 1.458(15) . ?
C73 C74 1.501(13) . ?
O80 C84 1.401(12) . ?
O80 C81 1.422(16) . ?
C81 C82 1.453(17) . ?
C82 C83 1.461(16) . ?
C83 C84 1.466(14) . ?
O90 C94 1.437(15) . ?
O90 C91 1.438(15) . ?
C91 C92 1.482(16) . ?
C92 C93 1.460(18) . ?
C93 C94 1.468(18) . ?
